data_1517148
loop_
_publ_author_name
'Filipe B. de Almeida'
'Flavia H. e Silva'
'Maria Irene Yoshida'
'Heitor A. de Abreu'
'Renata Diniz'

_publ_section_title
;
 An interpenetrated 2D coordination polymer: A candidate for gas
 adsorption of small molecules
;
_journal_name_full
;
Inorganica Chimica Acta
;
_journal_page_first 60
_journal_page_last 68
_journal_volume 402
_journal_year 2013
_chemical_formula_sum 'C18 H14 Co N3 O7'
_chemical_formula_weight 443.25
_chemical_name_systematic
;
 ?
;
_space_group_IT_number 15
_symmetry_cell_setting monoclinic
_symmetry_space_group_name_Hall '-C 2yc'
_symmetry_space_group_name_H-M 'C 1 2/c 1'
_atom_sites_solution_hydrogens geom
_atom_sites_solution_primary direct
_atom_sites_solution_secondary difmap
_cell_angle_alpha 90
_cell_angle_beta 117.27
_cell_angle_gamma 90
_cell_formula_units_Z 8
_cell_length_a 14.797
_cell_length_b 18.235
_cell_length_c 14.396
_cell_measurement_reflns_used 5358
_cell_measurement_temperature 293(2)
_cell_measurement_theta_max 29.5142
_cell_measurement_theta_min 1.9052
_cell_volume 3452.656
_computing_cell_refinement
;
CrysAlisPro, Oxford Diffraction Ltd.,
Version 1.171.33.36 (release 16-03-2009 CrysAlis171 .NET)
(compiled Mar 16 2009,17:39:00)
;
_computing_data_collection
;
CrysAlisPro, Oxford Diffraction Ltd.,
Version 1.171.33.36 (release 16-03-2009 CrysAlis171 .NET)
(compiled Mar 16 2009,17:39:00)
;
_computing_data_reduction
;
CrysAlisPro, Oxford Diffraction Ltd.,
Version 1.171.33.36 (release 16-03-2009 CrysAlis171 .NET)
(compiled Mar 16 2009,17:39:00)
;
_computing_structure_refinement 'SHELXL-97 (Sheldrick, 1997)'
_diffrn_ambient_temperature 293(2)
_diffrn_measured_fraction_theta_full 0.999
_diffrn_measured_fraction_theta_max 0.918
_diffrn_measurement_device_type 'Xcalibur, Atlas, Gemini ultra'
_diffrn_measurement_method CCD
_diffrn_radiation_monochromator graphite
_diffrn_radiation_type MoK\a
_diffrn_radiation_wavelength 0.71073
_diffrn_reflns_av_R_equivalents 0.0797
_diffrn_reflns_av_unetI/netI 0.0943
_diffrn_reflns_limit_h_max 19
_diffrn_reflns_limit_h_min -18
_diffrn_reflns_limit_k_max 24
_diffrn_reflns_limit_k_min -24
_diffrn_reflns_limit_l_max 19
_diffrn_reflns_limit_l_min -19
_diffrn_reflns_number 22831
_diffrn_reflns_theta_full 26.32
_diffrn_reflns_theta_max 29.55
_diffrn_reflns_theta_min 1.91
_exptl_absorpt_coefficient_mu 1.045
_exptl_absorpt_correction_T_max 0.95
_exptl_absorpt_correction_T_min 0.92
_exptl_absorpt_correction_type gaussian
_exptl_crystal_colour red
_exptl_crystal_density_diffrn 1.705
_exptl_crystal_density_method 'not measured'
_exptl_crystal_description prism
_exptl_crystal_F_000 1808
_exptl_crystal_size_max 0.222
_exptl_crystal_size_mid 0.191
_exptl_crystal_size_min 0.133
_refine_diff_density_max 0.568
_refine_diff_density_min -0.603
_refine_diff_density_rms 0.14
_refine_ls_extinction_method none
_refine_ls_goodness_of_fit_ref 1.014
_refine_ls_hydrogen_treatment mixed
_refine_ls_matrix_type full
_refine_ls_number_parameters 268
_refine_ls_number_reflns 4455
_refine_ls_number_restraints 0
_refine_ls_restrained_S_all 1.014
_refine_ls_R_factor_all 0.1138
_refine_ls_R_factor_gt 0.0555
_refine_ls_shift/su_max 0
_refine_ls_shift/su_mean 0
_refine_ls_structure_factor_coef Fsqd
_refine_ls_weighting_details 'calc w=1/[\s^2^(Fo^2^)+(0.0858P)^2^+0.0000P] where P=(Fo^2^+2Fc^2^)/3'
_refine_ls_weighting_scheme calc
_refine_ls_wR_factor_gt 0.14
_refine_ls_wR_factor_ref 0.1669
_reflns_number_gt 2462
_reflns_number_total 4455
_reflns_threshold_expression >2sigma(I)
_cod_data_source_file ICA-2013-402-60-68.cif
_cod_data_source_block abs1co
_cod_original_cell_volume 3452.6
_cod_database_code 1517148

loop_
_symmetry_equiv_pos_as_xyz
'x, y, z'
'-x, y, -z+1/2'
'x+1/2, y+1/2, z'
'-x+1/2, y+1/2, -z+1/2'
'-x, -y, -z'
'x, -y, z-1/2'
'-x+1/2, -y+1/2, -z'
'x+1/2, -y+1/2, z-1/2'

loop_
_atom_site_label
_atom_site_type_symbol
_atom_site_fract_x
_atom_site_fract_y
_atom_site_fract_z
_atom_site_U_iso_or_equiv
_atom_site_adp_type
_atom_site_occupancy
_atom_site_symmetry_multiplicity
_atom_site_calc_flag
_atom_site_refinement_flags
Co1 Co 0.62403(4) 0.34925(3) 0.57949(4) 0.02488(19) Uani 1 1 d .
N1 N 0.6267(3) 0.43141(17) 0.6859(2) 0.0263(8) Uani 1 1 d .
O7 O 0.6432(2) 0.42547(14) 0.4873(2) 0.0303(7) Uani 1 1 d .
O2 O 0.5272(2) 0.28036(14) 0.6111(2) 0.0344(7) Uani 1 1 d .
O4 O 0.8953(2) 0.25160(15) 0.7891(2) 0.0395(8) Uani 1 1 d .
O1 O 0.4509(2) 0.36522(15) 0.4930(2) 0.0352(7) Uani 1 1 d .
C16 C 0.8818(4) 0.4672(3) 0.9142(4) 0.0432(12) Uani 1 1 d .
H41 H 0.8847 0.4783 0.9786 0.052 Uiso 1 1 calc R
N2 N 0.6051(3) 0.28432(17) 0.4435(3) 0.0287(8) Uani 1 1 d .
H13B H 0.6482 0.2467 0.4543 0.042(14) Uiso 1 1 d R
H13A H 0.5469 0.2537 0.4079 0.019(10) Uiso 1 1 d R
O3 O 0.7560(2) 0.29343(15) 0.6567(2) 0.0365(7) Uani 1 1 d .
C3 C 0.6251(3) 0.5580(2) 0.7271(3) 0.0301(9) Uani 1 1 d .
H3 H 0.6233 0.6068 0.7076 0.036 Uiso 1 1 calc R
C4 C 0.6307(3) 0.4670(2) 0.8476(3) 0.0321(10) Uani 1 1 d .
H4 H 0.6327 0.4531 0.9107 0.038 Uiso 1 1 calc R
C5 C 0.6296(3) 0.5401(2) 0.8228(3) 0.0274(9) Uani 1 1 d .
N3 N 0.6128(3) 0.33530(17) 0.3715(3) 0.0308(8) Uani 1 1 d .
H14 H 0.6058 0.3211 0.3116 0.037 Uiso 1 1 calc R
C9 C 0.3362(4) 0.2274(2) 0.5883(3) 0.0336(10) Uani 1 1 d .
H6 H 0.3936 0.2121 0.6477 0.04 Uiso 1 1 calc R
O5 O 0.8768(3) 0.6211(2) 0.9555(3) 0.0651(11) Uani 1 1 d .
C10 C 0.2584(3) 0.3008(2) 0.4332(3) 0.0344(10) Uani 1 1 d .
H8 H 0.2637 0.335 0.3881 0.041 Uiso 1 1 calc R
C2 C 0.6286(4) 0.4143(2) 0.7770(3) 0.0330(10) Uani 1 1 d .
H9 H 0.6285 0.3651 0.7938 0.04 Uiso 1 1 calc R
C1 C 0.6233(3) 0.5026(2) 0.6613(3) 0.0317(10) Uani 1 1 d .
H10 H 0.6196 0.5151 0.597 0.038 Uiso 1 1 calc R
C6 C 0.6308(3) 0.4047(2) 0.3999(3) 0.0244(9) Uani 1 1 d .
C8 C 0.3454(3) 0.2786(2) 0.5214(3) 0.0282(9) Uani 1 1 d .
C12 C 0.8619(3) 0.3791(2) 0.7827(3) 0.0319(10) Uani 1 1 d .
C11 C 0.8372(3) 0.3023(2) 0.7411(3) 0.0316(10) Uani 1 1 d .
C7 C 0.4450(3) 0.3101(2) 0.5426(3) 0.0276(9) Uani 1 1 d .
C13 C 0.8674(4) 0.4344(2) 0.7195(4) 0.0394(11) Uani 1 1 d .
H17 H 0.8607 0.4235 0.6536 0.047 Uiso 1 1 calc R
C15 C 0.8831(4) 0.5058(2) 0.7550(4) 0.0429(12) Uani 1 1 d .
H18 H 0.891 0.5425 0.7144 0.052 Uiso 1 1 calc R
C18 C 0.8965(4) 0.6006(3) 0.8864(4) 0.0527(14) Uani 1 1 d .
C14 C 0.8723(4) 0.3957(2) 0.8813(4) 0.0418(12) Uani 1 1 d .
H20 H 0.8728 0.3581 0.9252 0.05 Uiso 1 1 calc R
C17 C 0.8871(4) 0.5235(2) 0.8503(4) 0.0397(11) Uani 1 1 d .
O6 O 0.9274(4) 0.6441(2) 0.8333(4) 0.0750(14) Uani 1 1 d .
H16 H 0.932(5) 0.691(4) 0.845(5) 0.08(2) Uiso 1 1 d .

loop_
_atom_site_aniso_label
_atom_site_aniso_U_11
_atom_site_aniso_U_22
_atom_site_aniso_U_33
_atom_site_aniso_U_23
_atom_site_aniso_U_13
_atom_site_aniso_U_12
Co1 0.0296(3) 0.0240(3) 0.0236(3) 0.0010(2) 0.0145(2) -0.0002(2)
N1 0.033(2) 0.0245(17) 0.0230(16) 0.0007(13) 0.0141(15) 0.0019(14)
O7 0.0475(19) 0.0241(14) 0.0258(15) -0.0007(11) 0.0224(14) -0.0042(13)
O2 0.0292(18) 0.0280(16) 0.0440(18) 0.0053(13) 0.0151(15) 0.0028(13)
O4 0.041(2) 0.0326(17) 0.0357(17) -0.0012(13) 0.0093(15) 0.0122(14)
O1 0.0330(18) 0.0378(17) 0.0367(16) 0.0105(13) 0.0178(14) -0.0004(13)
C16 0.043(3) 0.043(3) 0.038(3) -0.012(2) 0.014(2) -0.001(2)
N2 0.034(2) 0.0241(17) 0.0285(18) -0.0027(14) 0.0145(16) -0.0011(15)
O3 0.0347(19) 0.0304(15) 0.0336(16) -0.0048(13) 0.0063(15) 0.0051(13)
C3 0.042(3) 0.021(2) 0.033(2) 0.0040(17) 0.023(2) 0.0006(18)
C4 0.047(3) 0.031(2) 0.024(2) 0.0063(17) 0.021(2) 0.004(2)
C5 0.034(3) 0.028(2) 0.025(2) -0.0001(16) 0.0177(19) -0.0023(17)
N3 0.041(2) 0.032(2) 0.0239(17) 0.0005(14) 0.0183(16) -0.0011(15)
C9 0.030(3) 0.039(2) 0.029(2) 0.0068(18) 0.011(2) -0.0027(19)
O5 0.084(3) 0.046(2) 0.068(3) -0.017(2) 0.037(2) 0.000(2)
C10 0.037(3) 0.034(2) 0.034(2) 0.0085(19) 0.017(2) -0.0002(19)
C2 0.052(3) 0.024(2) 0.030(2) 0.0060(18) 0.025(2) 0.0055(19)
C1 0.040(3) 0.034(2) 0.026(2) 0.0038(18) 0.020(2) 0.002(2)
C6 0.023(2) 0.028(2) 0.026(2) 0.0005(17) 0.0146(17) 0.0032(16)
C8 0.032(2) 0.025(2) 0.032(2) -0.0035(17) 0.019(2) -0.0011(17)
C12 0.028(2) 0.028(2) 0.036(2) -0.0058(18) 0.011(2) 0.0010(18)
C11 0.034(3) 0.034(2) 0.031(2) -0.0038(18) 0.018(2) 0.0007(19)
C7 0.035(3) 0.025(2) 0.029(2) -0.0036(17) 0.020(2) -0.0029(18)
C13 0.039(3) 0.042(3) 0.037(2) -0.003(2) 0.018(2) -0.003(2)
C15 0.051(3) 0.029(2) 0.050(3) -0.002(2) 0.024(2) -0.009(2)
C18 0.056(4) 0.041(3) 0.051(3) -0.010(3) 0.015(3) -0.003(3)
C14 0.053(3) 0.033(2) 0.035(2) 0.001(2) 0.017(2) -0.003(2)
C17 0.031(3) 0.034(2) 0.047(3) -0.006(2) 0.011(2) -0.0013(19)
O6 0.125(4) 0.038(2) 0.080(3) -0.017(2) 0.063(3) -0.020(2)

loop_
_atom_type_symbol
_atom_type_description
_atom_type_scat_dispersion_real
_atom_type_scat_dispersion_imag
_atom_type_scat_source
C C 0.0033 0.0016 'International Tables Vol C Tables 4.2.6.8 and 6.1.1.4'
H H 0 0 'International Tables Vol C Tables 4.2.6.8 and 6.1.1.4'
N N 0.0061 0.0033 'International Tables Vol C Tables 4.2.6.8 and 6.1.1.4'
O O 0.0106 0.006 'International Tables Vol C Tables 4.2.6.8 and 6.1.1.4'
Co Co 0.3494 0.9721 'International Tables Vol C Tables 4.2.6.8 and 6.1.1.4'

loop_
_geom_angle_atom_site_label_1
_geom_angle_atom_site_label_2
_geom_angle_atom_site_label_3
_geom_angle
_geom_angle_site_symmetry_3
_geom_angle_publ_flag
O1 Co1 O2 59.50(10) . yes
O1 Co1 O3 156.55(11) . yes
O1 Co1 O7 90.81(11) . yes
O1 Co1 N1 87.09(13) . yes
O1 Co1 N2 85.99(14) . yes
O1 Co1 C7 29.48(11) . yes
O2 Co1 O3 99.33(12) . yes
O2 Co1 O7 149.61(12) . yes
O2 Co1 N1 93.12(13) . yes
O2 Co1 N2 92.84(13) . yes
O2 Co1 C7 30.06(11) . yes
O3 Co1 O7 108.35(13) . yes
O3 Co1 N1 105.28(13) . yes
O3 Co1 N2 85.13(14) . yes
O3 Co1 C7 128.43(12) . yes
O7 Co1 N1 91.52(12) . yes
O7 Co1 N2 77.58(12) . yes
O7 Co1 C7 119.87(12) . yes
N1 Co1 N2 166.98(12) . yes
N1 Co1 C7 91.25(15) . yes
N2 Co1 C7 88.13(15) . yes
Co1 O1 C7 86.6(3) . yes
Co1 O2 C7 94.7(2) . yes
Co1 O3 C11 135.6(3) . yes
Co1 O7 C6 116.9(2) . yes
C18 O6 H16 120(5) . no
Co1 N1 C1 120.3(3) . yes
C1 N1 C2 117.8(3) . yes
Co1 N1 C2 121.8(2) . yes
Co1 N2 N3 106.0(2) . yes
N2 N3 C6 118.0(4) . yes
Co1 N2 H13B 118.00 . no
N3 N2 H13A 110.00 . no
Co1 N2 H13A 121.00 . no
H13A N2 H13B 92.00 . no
N3 N2 H13B 109.00 . no
N2 N3 H14 121.00 . no
C6 N3 H14 121.00 . no
N1 C1 C3 122.8(4) . yes
N1 C2 C4 122.7(3) . yes
C1 C3 C5 119.2(3) . no
C2 C4 C5 119.1(4) . no
C3 C5 C4 118.3(4) . no
C3 C5 C6 124.0(3) 6_566 no
C4 C5 C6 117.7(4) 6_566 no
O7 C6 C5 119.5(3) 6_565 yes
O7 C6 N3 121.4(4) . yes
N3 C6 C5 119.0(4) 6_565 yes
O1 C7 C8 121.0(4) . yes
Co1 C7 O1 63.9(2) . yes
Co1 C7 O2 55.3(2) . yes
Co1 C7 C8 173.4(3) . yes
O2 C7 C8 119.9(3) . yes
O1 C7 O2 119.1(4) . yes
C7 C8 C10 119.6(4) . no
C9 C8 C10 118.9(4) . no
C7 C8 C9 121.5(4) . no
C8 C9 C10 120.2(4) 7_556 no
C8 C10 C9 120.9(4) 7_556 no
O3 C11 O4 123.5(3) . yes
O3 C11 C12 116.9(3) . yes
O4 C11 C12 119.7(4) . yes
C11 C12 C13 119.6(3) . no
C11 C12 C14 120.2(4) . no
C13 C12 C14 120.0(3) . no
C12 C13 C15 119.6(4) . no
C12 C14 C16 120.4(4) . no
C13 C15 C17 120.8(4) . no
C14 C16 C17 119.8(5) . no
C15 C17 C18 121.5(4) . no
C16 C17 C18 119.3(5) . no
C15 C17 C16 119.2(4) . no
O5 C18 C17 124.0(5) . yes
O6 C18 C17 111.6(5) . yes
O5 C18 O6 124.4(5) . yes

loop_
_geom_bond_atom_site_label_1
_geom_bond_atom_site_label_2
_geom_bond_distance
_geom_bond_site_symmetry_2
_geom_bond_publ_flag
Co1 O1 2.297(3) . yes
Co1 O2 2.106(3) . yes
Co1 O3 2.024(3) . yes
Co1 O7 2.029(3) . yes
Co1 N1 2.130(3) . yes
Co1 N2 2.193(4) . yes
O1 C7 1.259(5) . yes
O2 C7 1.283(5) . yes
O3 C11 1.268(5) . yes
O4 C11 1.236(5) . yes
O5 C18 1.217(7) . yes
O6 C18 1.320(8) . yes
O7 C6 1.244(5) . yes
O6 H16 0.87(7) . no
N1 C2 1.336(5) . yes
N1 C1 1.341(5) . yes
N2 N3 1.435(5) . yes
N3 C6 1.319(5) . yes
N2 H13A 0.9500 . no
N2 H13B 0.9000 . no
C1 C3 1.377(5) . no
C2 C4 1.389(6) . no
C3 C5 1.387(6) . no
C4 C5 1.378(5) . no
C5 C6 1.492(5) 6_566 no
C7 C8 1.478(7) . no
C8 C10 1.391(6) . no
C8 C9 1.392(6) . no
C9 C10 1.387(7) 7_556 no
C11 C12 1.501(5) . no
C12 C13 1.386(6) . no
C12 C14 1.389(7) . no
C13 C15 1.379(5) . no
C14 C16 1.371(7) . no
C15 C17 1.384(8) . no
C16 C17 1.406(7) . no
C17 C18 1.483(7) . no

loop_
_geom_contact_atom_site_label_1
_geom_contact_atom_site_label_2
_geom_contact_distance
_geom_contact_site_symmetry_1
_geom_contact_site_symmetry_2
_geom_contact_publ_flag
Co1 C13 3.577(5) . . no
O1 O2 2.191(4) . . no
O1 C8 2.384(5) . . no
O2 C8 2.392(6) . . no
O2 C2 3.261(5) . . no
O3 O2 3.149(5) . . no
O5 C6 3.383(7) . 6_566 no
O6 O2 2.603(5) 4_646 . no
O7 C1 3.003(5) . . no
O7 O1 3.086(4) . . no
N1 O1 3.052(4) . . no
N1 O2 3.076(4) . . no
N1 O7 2.981(4) . . no
N2 O1 3.063(5) . . no
N2 O2 3.115(5) . . no
N2 O3 2.855(5) . . no
N2 O7 2.649(4) . . no
N2 C6 2.361(5) . . no
N2 C7 3.311(7) . . no
N2 O5 3.269(5) 4_656 . no
N2 O4 2.947(6) 8_556 . no
N3 O7 2.236(4) . . no
N3 O3 3.188(5) . 7_656 no
N3 O4 2.760(5) . 7_656 no
C1 O1 3.117(5) 5_666 . no
C2 C2 3.518(9) . 2_656 no
C3 O1 3.162(5) 5_666 . no
C4 C4 3.591(6) . 2_656 no
C4 C2 3.543(7) . 2_656 no
C5 C5 3.426(6) . 2_656 no
C5 C3 3.514(7) . 2_656 no
C6 C3 3.435(7) . 5_666 no
C7 N2 3.311(7) . . no
C7 N1 3.361(5) . . no
C11 N3 3.251(5) . 7_656 no
C12 N1 3.243(6) . . no
C12 C2 3.475(8) . . no
C13 Co1 3.577(5) . . no
C13 C1 3.540(8) . . no
C13 N1 3.370(8) . . no
C14 C18 3.522(8) . 5_767 no
C14 O5 3.377(7) . 5_767 no
C14 C2 3.227(9) . . no
C15 C15 3.528(9) . 2_756 no
C15 C1 3.442(8) . . no
C16 C16 3.444(8) . 5_767 no
C16 C17 3.549(8) . 5_767 no
C16 C2 3.476(8) . . no
C16 C18 3.449(8) . 5_767 no
C16 C5 3.596(8) . . no
C16 C4 3.385(8) . . no
C17 C3 3.503(8) . . no

loop_
_geom_hbond_atom_site_label_D
_geom_hbond_atom_site_label_H
_geom_hbond_atom_site_label_A
_geom_hbond_distance_DH
_geom_hbond_distance_HA
_geom_hbond_distance_DA
_geom_hbond_angle_DHA
_geom_hbond_site_symmetry_A
_geom_hbond_publ_flag
N2 H13A O4 0.9500 2.1100 2.947(6) 146.00 8_455 yes
N3 H14 O4 0.8600 1.9600 2.760(5) 154.00 7_656 yes
O6 H16 O2 0.87(7) 1.75(7) 2.603(5) 166(6) 4_656 yes
C1 H10 O7 0.9300 2.4100 3.003(5) 122.00 . yes
C1 H10 O1 0.9300 2.5100 3.117(5) 123.00 5_666 yes

loop_
_geom_torsion_atom_site_label_1
_geom_torsion_atom_site_label_2
_geom_torsion_atom_site_label_3
_geom_torsion_atom_site_label_4
_geom_torsion
_geom_torsion_site_symmetry_1
_geom_torsion_site_symmetry_2
_geom_torsion_site_symmetry_3
_geom_torsion_site_symmetry_4
_geom_torsion_publ_flag
O2 Co1 O1 C7 2.4(2) 7_556 7_556 7_556 7_556 no
O3 Co1 O1 C7 -25.4(4) 7_556 7_556 7_556 7_556 no
O7 Co1 O1 C7 -170.8(2) 7_556 7_556 7_556 7_556 no
N1 Co1 O1 C7 97.7(2) 7_556 7_556 7_556 7_556 no
N2 Co1 O1 C7 -93.3(2) 7_556 7_556 7_556 7_556 no
O1 Co1 O2 C7 -2.3(2) 7_556 7_556 7_556 7_556 no
O3 Co1 O2 C7 166.9(2) 7_556 7_556 7_556 7_556 no
O7 Co1 O2 C7 11.3(3) 7_556 7_556 7_556 7_556 no
N1 Co1 O2 C7 -87.1(2) 7_556 7_556 7_556 7_556 no
N2 Co1 O2 C7 81.3(2) 7_556 7_556 7_556 7_556 no
O1 Co1 O3 C11 130.2(4) 7_556 7_556 7_556 7_556 no
O2 Co1 O3 C11 106.2(4) 7_556 7_556 7_556 7_556 no
O7 Co1 O3 C11 -86.5(4) 7_556 7_556 7_556 7_556 no
N1 Co1 O3 C11 10.4(4) 7_556 7_556 7_556 7_556 no
N2 Co1 O3 C11 -161.7(4) 7_556 7_556 7_556 7_556 no
C7 Co1 O3 C11 114.6(4) 7_556 7_556 7_556 7_556 no
O1 Co1 O7 C6 81.8(3) 7_556 7_556 7_556 7_556 no
O2 Co1 O7 C6 70.1(4) 7_556 7_556 7_556 7_556 no
O3 Co1 O7 C6 -84.4(3) 7_556 7_556 7_556 7_556 no
N1 Co1 O7 C6 168.9(3) 7_556 7_556 7_556 7_556 no
N2 Co1 O7 C6 -3.9(3) 7_556 7_556 7_556 7_556 no
C7 Co1 O7 C6 76.6(3) 7_556 7_556 7_556 7_556 no
O1 Co1 N1 C1 80.8(4) 7_556 7_556 7_556 7_556 no
O1 Co1 N1 C2 -97.1(4) 7_556 7_556 7_556 7_556 no
O2 Co1 N1 C1 140.0(4) 7_556 7_556 7_556 7_556 no
O2 Co1 N1 C2 -37.9(4) 7_556 7_556 7_556 7_556 no
O3 Co1 N1 C1 -119.4(4) 7_556 7_556 7_556 7_556 no
O3 Co1 N1 C2 62.7(4) 7_556 7_556 7_556 7_556 no
O7 Co1 N1 C1 -9.9(4) 7_556 7_556 7_556 7_556 no
O7 Co1 N1 C2 172.2(4) 7_556 7_556 7_556 7_556 no
C7 Co1 N1 C1 110.0(4) 7_556 7_556 7_556 7_556 no
C7 Co1 N1 C2 -67.9(4) 7_556 7_556 7_556 7_556 no
O1 Co1 N2 N3 -89.0(3) 7_556 7_556 7_556 7_556 no
O2 Co1 N2 N3 -148.2(3) 7_556 7_556 7_556 7_556 no
O3 Co1 N2 N3 112.7(3) 7_556 7_556 7_556 7_556 no
O7 Co1 N2 N3 2.7(3) 7_556 7_556 7_556 7_556 no
C7 Co1 N2 N3 -118.5(3) 7_556 7_556 7_556 7_556 no
O1 Co1 C7 O2 175.9(4) 7_556 7_556 7_556 7_556 no
O2 Co1 C7 O1 -175.9(4) 7_556 7_556 7_556 7_556 no
O3 Co1 C7 O1 167.43(19) 7_556 7_556 7_556 7_556 no
O3 Co1 C7 O2 -16.7(3) 7_556 7_556 7_556 7_556 no
O7 Co1 C7 O1 10.6(3) 7_556 7_556 7_556 7_556 no
O7 Co1 C7 O2 -173.5(2) 7_556 7_556 7_556 7_556 no
N1 Co1 C7 O1 -81.9(2) 7_556 7_556 7_556 7_556 no
N1 Co1 C7 O2 94.1(2) 7_556 7_556 7_556 7_556 no
N2 Co1 C7 O1 85.2(2) 7_556 7_556 7_556 7_556 no
N2 Co1 C7 O2 -98.9(2) 7_556 7_556 7_556 7_556 no
Co1 O1 C7 O2 -3.8(3) 7_556 7_556 7_556 7_556 no
Co1 O1 C7 C8 174.9(3) 7_556 7_556 7_556 7_556 no
Co1 O2 C7 O1 4.2(4) 7_556 7_556 7_556 7_556 no
Co1 O2 C7 C8 -174.5(3) 7_556 7_556 7_556 7_556 no
Co1 O3 C11 O4 -157.3(4) 7_556 7_556 7_556 7_556 no
Co1 O3 C11 C12 22.8(6) 7_556 7_556 7_556 7_556 no
Co1 O7 C6 N3 4.4(6) 7_556 7_556 7_556 7_556 no
Co1 O7 C6 C5 -171.6(3) 7_556 7_556 7_556 4_546 no
Co1 N1 C1 C3 179.8(4) 7_556 7_556 7_556 7_556 no
C2 N1 C1 C3 -2.2(7) 7_556 7_556 7_556 7_556 no
Co1 N1 C2 C4 -179.8(4) 7_556 7_556 7_556 7_556 no
C1 N1 C2 C4 2.3(8) 7_556 7_556 7_556 7_556 no
Co1 N2 N3 C6 -1.6(5) 7_556 7_556 7_556 7_556 no
N2 N3 C6 O7 -1.7(7) 7_556 7_556 7_556 7_556 no
N2 N3 C6 C5 174.4(4) 7_556 7_556 7_556 4_546 no
N1 C1 C3 C5 0.7(7) 7_556 7_556 7_556 7_556 no
N1 C2 C4 C5 -0.8(8) 7_556 7_556 7_556 7_556 no
C1 C3 C5 C4 0.9(7) 7_556 7_556 7_556 7_556 no
C1 C3 C5 C6 179.3(4) 7_556 7_556 7_556 4_545 no
C2 C4 C5 C3 -0.8(7) 7_556 7_556 7_556 7_556 no
C2 C4 C5 C6 -179.4(5) 7_556 7_556 7_556 4_545 no
C3 C5 C6 O7 174.2(4) 7_556 7_556 4_545 4_545 no
C3 C5 C6 N3 -9.7(7) 7_556 7_556 4_545 4_545 no
C4 C5 C6 O7 -7.3(7) 7_556 7_556 4_545 4_545 no
C4 C5 C6 N3 168.8(5) 7_556 7_556 4_545 4_545 no
O1 C7 C8 C9 167.3(4) 7_556 7_556 7_556 7_556 no
O1 C7 C8 C10 -12.2(6) 7_556 7_556 7_556 7_556 no
O2 C7 C8 C9 -14.0(6) 7_556 7_556 7_556 7_556 no
O2 C7 C8 C10 166.5(4) 7_556 7_556 7_556 7_556 no
C7 C8 C9 C10 -179.5(4) 7_556 7_556 7_556 1_555 no
C10 C8 C9 C10 0.0(6) 1_555 7_556 7_556 7_556 no
C7 C8 C10 C9 179.5(4) 7_556 7_556 7_556 1_555 no
C9 C8 C10 C9 0.0(6) 1_555 7_556 7_556 7_556 no
C8 C9 C10 C8 0.0(6) . . 7_556 7_556 no
O3 C11 C12 C13 55.1(6) 7_556 7_556 7_556 7_556 no
O3 C11 C12 C14 -120.6(5) 7_556 7_556 7_556 7_556 no
O4 C11 C12 C13 -124.8(5) 7_556 7_556 7_556 7_556 no
O4 C11 C12 C14 59.5(7) 7_556 7_556 7_556 7_556 no
C11 C12 C13 C15 -175.5(5) 7_556 7_556 7_556 7_556 no
C14 C12 C13 C15 0.2(8) 7_556 7_556 7_556 7_556 no
C11 C12 C14 C16 171.6(5) 7_556 7_556 7_556 7_556 no
C13 C12 C14 C16 -4.1(9) 7_556 7_556 7_556 7_556 no
C12 C13 C15 C17 3.9(9) 7_556 7_556 7_556 7_556 no
C12 C14 C16 C17 3.8(9) 7_556 7_556 7_556 7_556 no
C13 C15 C17 C16 -4.2(9) 7_556 7_556 7_556 7_556 no
C13 C15 C17 C18 175.6(6) 7_556 7_556 7_556 7_556 no
C14 C16 C17 C15 0.3(9) 7_556 7_556 7_556 7_556 no
C14 C16 C17 C18 -179.5(6) 7_556 7_556 7_556 7_556 no
C15 C17 C18 O5 -162.1(6) 7_556 7_556 7_556 7_556 no
C15 C17 C18 O6 17.0(8) 7_556 7_556 7_556 7_556 no
C16 C17 C18 O5 17.7(9) 7_556 7_556 7_556 7_556 no
C16 C17 C18 O6 -163.2(6) 7_556 7_556 7_556 7_556 no
